data_1542197
loop_
_publ_author_name
'Gaebell, H.C.'
'Meyer, G.'

_publ_section_title
;
 Ternaere Bromide mit Lithium und Silber: Rb Li Br2, Cs Li Br2 und Cs Ag
 Br2
;
_journal_name_full 'Zeitschrift fuer Anorganische und Allgemeine Chemie'
_journal_page_first 15
_journal_page_last 21
_journal_volume 513
_journal_year 1984
_chemical_formula_sum 'Br2 Li Rb'
_chemical_name_systematic 'Rb Li Br2'
_space_group_IT_number 63
_symmetry_space_group_name_Hall '-C 2c 2c'
_symmetry_space_group_name_H-M 'C c m m'
_cell_angle_alpha 90
_cell_angle_beta 90
_cell_angle_gamma 90
_cell_formula_units_Z 4
_cell_length_a 15.12
_cell_length_b 4.364
_cell_length_c 7.654
_cell_volume 505.039
_citation_journal_id_ASTM ZAACAB
_cod_data_source_file Gaebell_ZAACAB_1984_1844.cif
_cod_data_source_block Br2Li1Rb1
_cod_original_cell_volume 505.0391
_cod_original_sg_symbol_Hall '-C 2c 2 (y,-x,z)'
_cod_original_formula_sum 'Br2 Li1 Rb1'
_cod_database_code 1542197

loop_
_symmetry_equiv_pos_as_xyz
x,y,z
-x,-y,z+1/2
-x,y,-z
x,-y,-z+1/2
-x,-y,-z
x,y,-z-1/2
x,-y,z
-x,y,z-1/2
x+1/2,y+1/2,z
-x+1/2,-y+1/2,z+1/2
-x+1/2,y+1/2,-z
x+1/2,-y+1/2,-z+1/2
-x+1/2,-y+1/2,-z
x+1/2,y+1/2,-z-1/2
x+1/2,-y+1/2,z
-x+1/2,y+1/2,z-1/2

loop_
_atom_site_label
_atom_site_type_symbol
_atom_site_fract_x
_atom_site_fract_y
_atom_site_fract_z
_atom_site_occupancy
_atom_site_U_iso_or_equiv
Li1 Li+1 0.1029 0 0.75 1 0.0
Br1 Br-1 0 0 0 1 0.0
Br2 Br-1 0.3038 0 0.25 1 0.0
Rb1 Rb+1 0.6271 0 0.25 1 0.0
